data_7714283
loop_
_publ_author_name
'Chen, Zeng'
'xu, qingdou'
'Liu, Xiao-Lin'
'Hu, Shengmin'
'Wu, Xintao'
'Sheng, Tianlu'

_publ_section_title
;
 Different delocalized range in mixed valence cyanidometal-bridged
 Fe-Ru-Fe complexes controlled by terminal ligand substitution
 modification
;
_journal_name_full 'Dalton Transactions'
_journal_paper_doi 10.1039/D3DT02208K
_journal_year 2023
_chemical_formula_moiety 'C98 H106 Fe2 N6 O4 P4 Ru, 2(F6 P), C H2 Cl2'
_chemical_formula_sum 'C99 H108 Cl2 F12 Fe2 N6 O4 P6 Ru'
_chemical_formula_weight 2143.40
_space_group_crystal_system monoclinic
_space_group_IT_number 14
_space_group_name_Hall '-P 2ybc'
_space_group_name_H-M_alt 'P 1 21/c 1'
_atom_sites_solution_hydrogens geom
_atom_sites_solution_primary dual
_audit_creation_date 2022-06-23
_audit_creation_method
;
Olex2 1.2
(compiled 2018.05.29 svn.r3508 for OlexSys, GUI svn.r5506)
;
_audit_update_record
;
2023-06-29 deposited with the CCDC.	2023-10-19 downloaded from the CCDC.
;
_cell_angle_alpha 90
_cell_angle_beta 100.979(2)
_cell_angle_gamma 90
_cell_formula_units_Z 4
_cell_length_a 13.7860(2)
_cell_length_b 32.4422(4)
_cell_length_c 25.3027(4)
_cell_measurement_reflns_used 37040
_cell_measurement_temperature 293(2)
_cell_measurement_theta_max 60.3390
_cell_measurement_theta_min 1.9970
_cell_volume 11109.5(3)
_computing_cell_refinement 'CrysAlisPro 1.171.41.93a (Rigaku OD, 2020)'
_computing_data_collection 'CrysAlisPro 1.171.41.93a (Rigaku OD, 2020)'
_computing_data_reduction 'CrysAlisPro 1.171.41.93a (Rigaku OD, 2020)'
_computing_molecular_graphics 'Olex2 (Dolomanov et al., 2009)'
_computing_publication_material 'Olex2 (Dolomanov et al., 2009)'
_computing_structure_refinement 'ShelXL (Sheldrick, 2015)'
_computing_structure_solution 'ShelXT (Sheldrick, 2015)'
_diffrn_ambient_temperature 293(2)
_diffrn_detector 'Hybrid Pixel Array Detector'
_diffrn_detector_area_resol_mean 10.0000
_diffrn_detector_type HyPix
_diffrn_measured_fraction_theta_full 0.998
_diffrn_measured_fraction_theta_max 0.998
_diffrn_measurement_details
;
List of Runs (angles in degrees, time in seconds):

  # Type    Start    End  Width  t~exp~   \w     \q     \k     \f   Frames
#--------------------------------------------------------------------------
  1  \w     20.00  90.00   0.50    0.21    --   72.28-125.00-150.00  140
  2  \w     36.00  61.00   0.50    0.21    --   72.28 -26.00 -93.00   50
  3  \w     58.00 124.00   0.50    0.21    --   72.28  26.00  69.00  132
  4  \w    -72.00 -41.00   0.50    0.05    --   -1.25 -26.00 -93.00   62
  5  \w   -145.00 -94.00   0.50    0.21    --  -74.78 -99.00-150.00  102
  6  \w   -136.00 -60.00   0.50    0.21    --  -74.78 -26.00 -93.00  152
  7  \w    -49.00  14.00   0.50    0.05    --   -1.25 -38.00 120.00  126
  8  \w   -111.00 -26.00   0.50    0.21    --  -74.78 125.00  90.00  170
  9  \w    -61.00 -13.00   0.50    0.21    --  -74.78  57.00 150.00   96
 10  \w    -71.00 -18.00   0.50    0.21    --  -74.78  38.00 -60.00  106
 11  \w    -38.00  -2.00   0.50    0.21    --  -74.78  38.00-150.00   72
 12  \w    -71.00  -1.00   0.50    0.21    --  -74.78  38.00-120.00  140
 13  \w    -55.00 -29.00   0.50    0.21    --  -74.78  38.00 -90.00   52
 14  \w    -26.00  -1.00   0.50    0.21    --  -74.78  38.00 -90.00   50
 15  \w     22.00  70.00   0.50    0.05    --   -1.25  26.00  69.00   96
 16  \w    -60.00 -35.00   0.50    0.21    --  -74.78  26.00  69.00   50
;
_diffrn_measurement_device 'four-circle diffractometer'
_diffrn_measurement_device_type 'ROD, Synergy Custom system, HyPix'
_diffrn_measurement_method '\w scans'
_diffrn_orient_matrix_type 'CrysAlisPro convention (1999,Acta A55,543-557)'
_diffrn_orient_matrix_UB_11 -0.0893456000
_diffrn_orient_matrix_UB_12 -0.0140239000
_diffrn_orient_matrix_UB_13 -0.0232406000
_diffrn_orient_matrix_UB_21 -0.0294661000
_diffrn_orient_matrix_UB_22 0.0021367000
_diffrn_orient_matrix_UB_23 0.0474067000
_diffrn_orient_matrix_UB_31 -0.0306494000
_diffrn_orient_matrix_UB_32 0.0387514000
_diffrn_orient_matrix_UB_33 -0.0110376000
_diffrn_radiation_monochromator mirror
_diffrn_radiation_probe x-ray
_diffrn_radiation_type GaK\a
_diffrn_radiation_wavelength 1.3405
_diffrn_reflns_av_R_equivalents 0.0410
_diffrn_reflns_av_unetI/netI 0.0367
_diffrn_reflns_Laue_measured_fraction_full 0.998
_diffrn_reflns_Laue_measured_fraction_max 0.998
_diffrn_reflns_limit_h_max 16
_diffrn_reflns_limit_h_min -15
_diffrn_reflns_limit_k_max 38
_diffrn_reflns_limit_k_min -25
_diffrn_reflns_limit_l_max 30
_diffrn_reflns_limit_l_min -28
_diffrn_reflns_number 79138
_diffrn_reflns_point_group_measured_fraction_full 0.998
_diffrn_reflns_point_group_measured_fraction_max 0.998
_diffrn_reflns_theta_full 52.931
_diffrn_reflns_theta_max 52.931
_diffrn_reflns_theta_min 1.948
_diffrn_source 'micro-focus metaljet'
_exptl_absorpt_coefficient_mu 3.300
_exptl_absorpt_correction_T_max 1.00000
_exptl_absorpt_correction_T_min 0.17847
_exptl_absorpt_correction_type multi-scan
_exptl_absorpt_process_details
;
CrysAlisPro 1.171.41.93a (Rigaku Oxford Diffraction, 2020)
Empirical absorption correction using spherical harmonics,
implemented in SCALE3 ABSPACK scaling algorithm.
;
_exptl_crystal_colour yellow
_exptl_crystal_colour_primary yellow
_exptl_crystal_density_diffrn 1.282
_exptl_crystal_description block
_exptl_crystal_F_000 4416
_exptl_crystal_size_max 0.2
_exptl_crystal_size_mid 0.2
_exptl_crystal_size_min 0.2
_refine_diff_density_max 0.868
_refine_diff_density_min -0.718
_refine_diff_density_rms 0.067
_refine_ls_extinction_method none
_refine_ls_goodness_of_fit_ref 1.047
_refine_ls_hydrogen_treatment constr
_refine_ls_matrix_type full
_refine_ls_number_parameters 1203
_refine_ls_number_reflns 19597
_refine_ls_number_restraints 0
_refine_ls_restrained_S_all 1.047
_refine_ls_R_factor_all 0.0648
_refine_ls_R_factor_gt 0.0538
_refine_ls_shift/su_max 0.004
_refine_ls_shift/su_mean 0.000
_refine_ls_structure_factor_coef Fsqd
_refine_ls_weighting_details 'w=1/[\s^2^(Fo^2^)+(0.0967P)^2^+5.5508P] where P=(Fo^2^+2Fc^2^)/3'
_refine_ls_weighting_scheme calc
_refine_ls_wR_factor_gt 0.1558
_refine_ls_wR_factor_ref 0.1624
_reflns_Friedel_coverage 0.000
_reflns_number_gt 15666
_reflns_number_total 19597
_reflns_threshold_expression 'I > 2\s(I)'
_cod_data_source_file d3dt02208k2.cif
_cod_data_source_block a_CCDC1
_cod_database_code 7714283
_shelx_shelxl_version_number 2017/1
_chemical_oxdiff_formula 'Fe Ru C H N O Cl P F'
_chemical_oxdiff_usercomment 'Fe Ru C H N O Cl P F'
_shelx_space_group_comment
;
The symmetry employed for this shelxl refinement is uniquely defined
by the following loop, which should always be used as a source of
symmetry information in preference to the above space-group names.
They are only intended as comments.
;
_shelx_estimated_absorpt_t_max 0.558
_shelx_estimated_absorpt_t_min 0.558
_diffrn_oxdiff_digest_frames
;
015a7788cefb01147b7c78ab439e73b41501596cdb6
;
_reflns_odcompleteness_completeness 99.83
_reflns_odcompleteness_iscentric 1
_reflns_odcompleteness_theta 56.82
_olex2_refinement_description
;
1. Fixed Uiso
 At 1.2 times of:
  All C(H) groups, All C(H,H) groups
 At 1.5 times of:
  All C(H,H,H) groups
2.a Secondary CH2 refined with riding coordinates:
 C14(H14A,H14B), C50(H50A,H50B), C13(H13A,H13B), C49(H49A,H49B), C99(H99A,H99B)
2.b Aromatic/amide H refined with riding coordinates:
 C22(H22), C82(H82), C90(H90), C70(H70), C94(H94), C79(H79), C75(H75),
 C23(H23), C58(H58), C64(H64), C76(H76), C93(H93), C81(H81), C88(H88), C96(H96),
  C34(H34), C26(H26), C62(H62), C84(H84), C59(H59), C78(H78), C87(H87),
 C24(H24), C61(H61), C60(H60), C91(H91), C68(H68), C85(H85), C97(H97), C25(H25),
  C20(H20), C56(H56), C38(H38), C65(H65), C28(H28), C52(H52), C32(H32),
 C29(H29), C35(H35), C16(H16), C66(H66), C67(H67), C74(H74), C37(H37), C71(H71),
  C72(H72), C73(H73), C30(H30), C19(H19), C36(H36), C31(H31), C17(H17),
 C54(H54), C55(H55), C18(H18), C53(H53)
2.c Idealised Me refined as rotating group:
 C10(H10A,H10B,H10C), C9(H9A,H9B,H9C), C12(H12A,H12B,H12C), C11(H11A,H11B,
 H11C), C8(H8A,H8B,H8C), C47(H47A,H47B,H47C), C45(H45A,H45B,H45C), C46(H46A,
 H46B,H46C), C48(H48A,H48B,H48C), C86(H86A,H86B,H86C), C44(H44A,H44B,H44C),
 C98(H98A,H98B,H98C), C80(H80A,H80B,H80C), C92(H92A,H92B,H92C)
;
_olex2_submission_special_instructions 'No special instructions were received'
_oxdiff_exptl_absorpt_empirical_details
;
Empirical correction (ABSPACK) includes:
- Absorption correction using spherical harmonics
- Frame scaling
;
_oxdiff_exptl_absorpt_empirical_full_max 1.706
_oxdiff_exptl_absorpt_empirical_full_min 0.551

loop_
_space_group_symop_operation_xyz
'x, y, z'
'-x, y+1/2, -z+1/2'
'-x, -y, -z'
'x, -y-1/2, z-1/2'

loop_
_atom_site_label
_atom_site_type_symbol
_atom_site_fract_x
_atom_site_fract_y
_atom_site_fract_z
_atom_site_U_iso_or_equiv
_atom_site_adp_type
_atom_site_occupancy
_atom_site_site_symmetry_order
_atom_site_calc_flag
_atom_site_refinement_flags_posn
_atom_site_refinement_flags_adp
_atom_site_refinement_flags_occupancy
_atom_site_disorder_assembly
_atom_site_disorder_group
Ru1 Ru 0.74673(2) 0.39196(2) 0.72721(2) 0.04401(9) Uani 1 1 d . . . . .
Fe1 Fe 0.77332(4) 0.39694(2) 0.93196(2) 0.04603(13) Uani 1 1 d . . . . .
Fe2 Fe 0.72896(4) 0.38487(2) 0.52277(2) 0.04743(13) Uani 1 1 d . . . . .
P1 P 0.62563(6) 0.36730(3) 0.92044(3) 0.0505(2) Uani 1 1 d . . . . .
P2 P 0.69038(7) 0.45558(3) 0.93061(4) 0.0531(2) Uani 1 1 d . . . . .
P3 P 0.87037(7) 0.35069(3) 0.53866(4) 0.0526(2) Uani 1 1 d . . . . .
P4 P 0.82360(7) 0.43962(3) 0.52175(4) 0.0520(2) Uani 1 1 d . . . . .
P5 P 0.70555(13) 0.15573(4) 0.72273(5) 0.0900(4) Uani 1 1 d . . . . .
P6 P 1.24533(12) 0.40667(6) 0.76019(8) 0.1106(5) Uani 1 1 d . . . . .
N2 N 0.7432(2) 0.39027(8) 0.64454(10) 0.0440(6) Uani 1 1 d . . . . .
Cl1 Cl 0.9557(2) 0.63775(9) 0.81150(10) 0.2101(13) Uani 1 1 d . . . . .
N1 N 0.7522(2) 0.39466(8) 0.80914(11) 0.0477(6) Uani 1 1 d . . . . .
N3 N 0.6360(2) 0.43696(8) 0.71550(10) 0.0489(6) Uani 1 1 d . . . . .
N4 N 0.8550(2) 0.43827(8) 0.73647(10) 0.0487(6) Uani 1 1 d . . . . .
N5 N 0.8562(2) 0.34571(8) 0.73876(11) 0.0503(6) Uani 1 1 d . . . . .
N6 N 0.6326(2) 0.34750(8) 0.71914(10) 0.0487(6) Uani 1 1 d . . . . .
O1 O 0.3945(2) 0.51460(10) 0.69627(12) 0.0868(9) Uani 1 1 d . . . . .
O2 O 1.0482(2) 0.53722(9) 0.76005(12) 0.0831(8) Uani 1 1 d . . . . .
O4 O 0.4035(2) 0.26342(10) 0.70715(15) 0.0971(10) Uani 1 1 d . . . . .
Cl2 Cl 0.8890(3) 0.63042(12) 0.70048(12) 0.2508(17) Uani 1 1 d . . . . .
O3 O 1.0667(3) 0.25285(11) 0.76413(17) 0.1069(11) Uani 1 1 d . . . . .
C22 C 0.6742(3) 0.29982(11) 0.86089(14) 0.0590(9) Uani 1 1 d . . . . .
H22 H 0.736119 0.312008 0.864415 0.071 Uiso 1 1 calc R . . . .
C21 C 0.6014(3) 0.31865(11) 0.88325(14) 0.0552(8) Uani 1 1 d . . . . .
C57 C 0.8828(3) 0.30294(11) 0.57828(14) 0.0575(9) Uani 1 1 d . . . . .
C3 C 0.9287(3) 0.40585(13) 0.94888(15) 0.0607(9) Uani 1 1 d . . . . .
C82 C 1.0022(3) 0.46938(12) 0.78692(15) 0.0617(9) Uani 1 1 d . . . . .
H82 H 1.055511 0.467435 0.815532 0.074 Uiso 1 1 calc R . . . .
C90 C 1.0145(3) 0.32039(13) 0.72837(17) 0.0708(11) Uani 1 1 d . . . . .
H90 H 1.072624 0.325036 0.715671 0.085 Uiso 1 1 calc R . . . .
C70 C 0.7099(3) 0.49171(13) 0.57283(17) 0.0736(11) Uani 1 1 d . . . . .
H70 H 0.665146 0.469964 0.569489 0.088 Uiso 1 1 calc R . . . .
C4 C 0.9079(3) 0.36365(12) 0.93692(14) 0.0581(9) Uani 1 1 d . . . . .
C94 C 0.4759(3) 0.32636(12) 0.73638(16) 0.0630(9) Uani 1 1 d . . . . .
H94 H 0.421613 0.332414 0.751869 0.076 Uiso 1 1 calc R . . . .
C14 C 0.5578(3) 0.44668(12) 0.90150(15) 0.0603(9) Uani 1 1 d . . . . .
H14A H 0.518709 0.450719 0.929136 0.072 Uiso 1 1 calc R . . . .
H14B H 0.536065 0.466517 0.873025 0.072 Uiso 1 1 calc R . . . .
C2 C 0.7393(2) 0.38876(9) 0.59869(14) 0.0462(7) Uani 1 1 d . . . . .
F6 F 0.7636(3) 0.12351(12) 0.76265(18) 0.1520(15) Uani 1 1 d . . . . .
C79 C 0.5596(3) 0.43494(11) 0.67348(14) 0.0584(9) Uani 1 1 d . . . . .
H79 H 0.560962 0.414658 0.647668 0.070 Uiso 1 1 calc R . . . .
C69 C 0.7981(3) 0.48723(11) 0.55517(14) 0.0603(9) Uani 1 1 d . . . . .
C95 C 0.4794(3) 0.28970(13) 0.70888(17) 0.0667(10) Uani 1 1 d . . . . .
C75 C 0.6314(3) 0.46689(11) 0.75093(15) 0.0621(9) Uani 1 1 d . . . . .
H75 H 0.683791 0.469625 0.779878 0.075 Uiso 1 1 calc R . . . .
C33 C 0.7158(3) 0.50072(11) 0.89196(15) 0.0620(9) Uani 1 1 d . . . . .
C89 C 1.0008(3) 0.28453(13) 0.75424(18) 0.0755(12) Uani 1 1 d . . . . .
C6 C 0.8452(3) 0.38071(12) 1.01206(14) 0.0581(9) Uani 1 1 d . . . . .
C23 C 0.6551(3) 0.26284(12) 0.83323(16) 0.0675(10) Uani 1 1 d . . . . .
H23 H 0.704829 0.250107 0.818939 0.081 Uiso 1 1 calc R . . . .
C15 C 0.5611(3) 0.35616(12) 0.97591(15) 0.0613(9) Uani 1 1 d . . . . .
C1 C 0.7591(2) 0.39685(9) 0.85560(13) 0.0440(7) Uani 1 1 d . . . . .
C58 C 0.8051(3) 0.28858(11) 0.60042(16) 0.0661(10) Uani 1 1 d . . . . .
H58 H 0.746367 0.303413 0.595396 0.079 Uiso 1 1 calc R . . . .
C64 C 0.8773(3) 0.43387(14) 0.42165(16) 0.0733(11) Uani 1 1 d . . . . .
H64 H 0.895964 0.407239 0.432789 0.088 Uiso 1 1 calc R . . . .
C7 C 0.8915(3) 0.41602(12) 0.99564(14) 0.0602(9) Uani 1 1 d . . . . .
C51 C 0.9359(3) 0.33405(12) 0.48509(16) 0.0637(10) Uani 1 1 d . . . . .
C76 C 0.5539(3) 0.49393(12) 0.74730(16) 0.0696(11) Uani 1 1 d . . . . .
H76 H 0.554138 0.514087 0.773463 0.084 Uiso 1 1 calc R . . . .
C93 C 0.5517(3) 0.35336(11) 0.74069(14) 0.0551(8) Uani 1 1 d . . . . .
H93 H 0.547545 0.377585 0.759794 0.066 Uiso 1 1 calc R . . . .
C50 C 0.9528(3) 0.42782(11) 0.55499(17) 0.0640(9) Uani 1 1 d . . . . .
H50A H 0.995610 0.429169 0.528714 0.077 Uiso 1 1 calc R . . . .
H50B H 0.975476 0.448126 0.582732 0.077 Uiso 1 1 calc R . . . .
C39 C 0.5878(3) 0.35655(13) 0.51637(15) 0.0617(9) Uani 1 1 d . . . . .
C81 C 0.9341(3) 0.43820(11) 0.77658(14) 0.0580(9) Uani 1 1 d . . . . .
H81 H 0.943485 0.415289 0.799073 0.070 Uiso 1 1 calc R . . . .
C88 C 0.9123(3) 0.27909(12) 0.77175(16) 0.0699(11) Uani 1 1 d . . . . .
H88 H 0.899474 0.254637 0.788324 0.084 Uiso 1 1 calc R . . . .
C96 C 0.5630(3) 0.28289(12) 0.68637(16) 0.0668(10) Uani 1 1 d . . . . .
H96 H 0.569547 0.258619 0.667804 0.080 Uiso 1 1 calc R . . . .
C43 C 0.5750(3) 0.39889(12) 0.50249(15) 0.0597(9) Uani 1 1 d . . . . .
F3 F 0.6513(5) 0.11944(13) 0.69119(19) 0.193(2) Uani 1 1 d . . . . .
C63 C 0.8406(3) 0.45997(12) 0.45636(15) 0.0601(9) Uani 1 1 d . . . . .
C5 C 0.8568(3) 0.34791(11) 0.97607(14) 0.0572(9) Uani 1 1 d . . . . .
C34 C 0.8004(3) 0.50297(13) 0.87020(18) 0.0749(11) Uani 1 1 d . . . . .
H34 H 0.845357 0.481296 0.875109 0.090 Uiso 1 1 calc R . . . .
F7 F 1.2349(4) 0.45407(14) 0.7644(2) 0.188(2) Uani 1 1 d . . . . .
C26 C 0.5089(3) 0.30019(13) 0.87631(17) 0.0730(11) Uani 1 1 d . . . . .
H26 H 0.458632 0.312395 0.890705 0.088 Uiso 1 1 calc R . . . .
C40 C 0.6380(3) 0.33712(12) 0.47972(15) 0.0642(10) Uani 1 1 d . . . . .
C62 C 0.9691(3) 0.28018(13) 0.58633(17) 0.0745(11) Uani 1 1 d . . . . .
H62 H 1.022298 0.289107 0.571614 0.089 Uiso 1 1 calc R . . . .
C13 C 0.5416(3) 0.40326(11) 0.87896(15) 0.0588(9) Uani 1 1 d . . . . .
H13A H 0.553178 0.402728 0.842325 0.071 Uiso 1 1 calc R . . . .
H13B H 0.473812 0.394967 0.878291 0.071 Uiso 1 1 calc R . . . .
C84 C 0.9099(3) 0.50397(13) 0.71162(17) 0.0749(11) Uani 1 1 d . . . . .
H84 H 0.899521 0.526377 0.688304 0.090 Uiso 1 1 calc R . . . .
C83 C 0.9904(3) 0.50362(12) 0.75417(15) 0.0643(10) Uani 1 1 d . . . . .
C10 C 0.8377(3) 0.30318(13) 0.98466(17) 0.0748(11) Uani 1 1 d . . . . .
H10A H 0.806919 0.300175 1.015429 0.112 Uiso 1 1 calc GR . . . .
H10B H 0.899096 0.288371 0.990660 0.112 Uiso 1 1 calc GR . . . .
H10C H 0.794787 0.292339 0.953379 0.112 Uiso 1 1 calc GR . . . .
C27 C 0.6834(3) 0.48027(13) 0.99549(15) 0.0653(10) Uani 1 1 d . . . . .
C9 C 0.9465(3) 0.33893(14) 0.89563(17) 0.0741(11) Uani 1 1 d . . . . .
H9A H 0.909911 0.313658 0.889128 0.111 Uiso 1 1 calc GR . . . .
H9B H 1.015056 0.332845 0.908440 0.111 Uiso 1 1 calc GR . . . .
H9C H 0.939214 0.354396 0.862761 0.111 Uiso 1 1 calc GR . . . .
C59 C 0.8134(4) 0.25263(12) 0.62981(17) 0.0753(12) Uani 1 1 d . . . . .
H59 H 0.760052 0.243316 0.644157 0.090 Uiso 1 1 calc R . . . .
F1 F 0.6482(4) 0.18701(13) 0.6827(2) 0.1774(19) Uani 1 1 d . . . . .
C78 C 0.4807(3) 0.46081(12) 0.66666(16) 0.0660(10) Uani 1 1 d . . . . .
H78 H 0.430378 0.458201 0.636638 0.079 Uiso 1 1 calc R . . . .
C12 C 0.9141(3) 0.45522(14) 1.02647(18) 0.0797(12) Uani 1 1 d . . . . .
H12A H 0.911542 0.477847 1.001799 0.120 Uiso 1 1 calc GR . . . .
H12B H 0.978989 0.453571 1.048400 0.120 Uiso 1 1 calc GR . . . .
H12C H 0.866342 0.459431 1.049037 0.120 Uiso 1 1 calc GR . . . .
C87 C 0.8442(3) 0.31016(11) 0.76430(14) 0.0586(9) Uani 1 1 d . . . . .
H87 H 0.786304 0.306577 0.777589 0.070 Uiso 1 1 calc R . . . .
C24 C 0.5646(4) 0.24520(13) 0.82696(17) 0.0769(12) Uani 1 1 d . . . . .
H24 H 0.552179 0.220482 0.808291 0.092 Uiso 1 1 calc R . . . .
C61 C 0.9768(4) 0.24413(14) 0.6162(2) 0.0857(13) Uani 1 1 d . . . . .
H61 H 1.035111 0.228992 0.621491 0.103 Uiso 1 1 calc R . . . .
C60 C 0.8985(4) 0.23071(13) 0.63801(17) 0.0821(13) Uani 1 1 d . . . . .
H60 H 0.903997 0.206647 0.658345 0.099 Uiso 1 1 calc R . . . .
C41 C 0.6582(3) 0.36784(13) 0.44280(14) 0.0669(10) Uani 1 1 d . . . . .
C91 C 0.9410(3) 0.34934(11) 0.72152(15) 0.0579(9) Uani 1 1 d . . . . .
H91 H 0.951164 0.373428 0.703398 0.070 Uiso 1 1 calc R . . . .
C68 C 0.8117(3) 0.49964(13) 0.43808(16) 0.0707(11) Uani 1 1 d . . . . .
H68 H 0.785817 0.517721 0.460344 0.085 Uiso 1 1 calc R . . . .
C42 C 0.6180(3) 0.40535(13) 0.45667(15) 0.0656(10) Uani 1 1 d . . . . .
C85 C 0.8461(3) 0.47128(12) 0.70416(15) 0.0662(10) Uani 1 1 d . . . . .
H85 H 0.793564 0.472037 0.675024 0.079 Uiso 1 1 calc R . . . .
C97 C 0.6347(3) 0.31229(11) 0.69201(14) 0.0589(9) Uani 1 1 d . . . . .
H97 H 0.688836 0.307524 0.675853 0.071 Uiso 1 1 calc R . . . .
C25 C 0.4917(4) 0.26377(14) 0.84809(19) 0.0811(12) Uani 1 1 d . . . . .
H25 H 0.429470 0.251653 0.843359 0.097 Uiso 1 1 calc R . . . .
C11 C 0.8116(4) 0.37614(15) 1.06442(15) 0.0788(12) Uani 1 1 d . . . . .
H11A H 0.797305 0.402827 1.077427 0.118 Uiso 1 1 calc GR . . . .
H11B H 0.862742 0.363223 1.090152 0.118 Uiso 1 1 calc GR . . . .
H11C H 0.753109 0.359411 1.059380 0.118 Uiso 1 1 calc GR . . . .
C49 C 0.9584(3) 0.38522(11) 0.57980(15) 0.0602(9) Uani 1 1 d . . . . .
H49A H 0.943822 0.386882 0.615758 0.072 Uiso 1 1 calc R . . . .
H49B H 1.024760 0.374365 0.582664 0.072 Uiso 1 1 calc R . . . .
C8 C 0.9995(3) 0.43138(15) 0.92421(18) 0.0808(12) Uani 1 1 d . . . . .
H8A H 0.991555 0.425033 0.886570 0.121 Uiso 1 1 calc GR . . . .
H8B H 1.066009 0.425300 0.941757 0.121 Uiso 1 1 calc GR . . . .
H8C H 0.986158 0.460095 0.928547 0.121 Uiso 1 1 calc GR . . . .
C20 C 0.4809(4) 0.37819(16) 0.9854(2) 0.0935(15) Uani 1 1 d . . . . .
H20 H 0.455655 0.399307 0.961900 0.112 Uiso 1 1 calc R . . . .
C56 C 0.8940(4) 0.30408(16) 0.4493(2) 0.0968(16) Uani 1 1 d . . . . .
H56 H 0.832883 0.293237 0.452411 0.116 Uiso 1 1 calc R . . . .
F4 F 0.7866(4) 0.15330(16) 0.6889(2) 0.196(2) Uani 1 1 d . . . . .
C77 C 0.4756(3) 0.49094(12) 0.70445(16) 0.0630(9) Uani 1 1 d . . . . .
C38 C 0.6501(4) 0.53361(12) 0.88346(18) 0.0756(11) Uani 1 1 d . . . . .
H38 H 0.592639 0.532579 0.897630 0.091 Uiso 1 1 calc R . . . .
C65 C 0.8868(4) 0.44668(18) 0.37031(19) 0.0888(14) Uani 1 1 d . . . . .
H65 H 0.911476 0.428757 0.347411 0.107 Uiso 1 1 calc R . . . .
C28 C 0.6470(3) 0.45682(16) 1.03332(16) 0.0802(12) Uani 1 1 d . . . . .
H28 H 0.624102 0.430235 1.024699 0.096 Uiso 1 1 calc R . . . .
C47 C 0.6058(4) 0.44411(16) 0.4237(2) 0.0911(15) Uani 1 1 d . . . . .
H47A H 0.605994 0.467466 0.447045 0.137 Uiso 1 1 calc GR . . . .
H47B H 0.544296 0.443137 0.398495 0.137 Uiso 1 1 calc GR . . . .
H47C H 0.659325 0.446532 0.404574 0.137 Uiso 1 1 calc GR . . . .
C52 C 1.0279(4) 0.34784(15) 0.4805(2) 0.0907(15) Uani 1 1 d . . . . .
H52 H 1.060105 0.367077 0.504924 0.109 Uiso 1 1 calc R . . . .
C32 C 0.7186(3) 0.51947(14) 1.00987(18) 0.0794(12) Uani 1 1 d . . . . .
H32 H 0.743605 0.535646 0.985220 0.095 Uiso 1 1 calc R . . . .
F2 F 0.6264(4) 0.15689(18) 0.7576(2) 0.199(2) Uani 1 1 d . . . . .
C29 C 0.6447(4) 0.4729(2) 1.08424(19) 0.0997(17) Uani 1 1 d . . . . .
H29 H 0.619505 0.457051 1.109070 0.120 Uiso 1 1 calc R . . . .
C35 C 0.8182(4) 0.53712(15) 0.8413(2) 0.0950(16) Uani 1 1 d . . . . .
H35 H 0.875221 0.538268 0.826746 0.114 Uiso 1 1 calc R . . . .
C45 C 0.6475(4) 0.29150(14) 0.4737(2) 0.0860(13) Uani 1 1 d . . . . .
H45A H 0.675017 0.285710 0.442404 0.129 Uiso 1 1 calc GR . . . .
H45B H 0.583413 0.278973 0.469823 0.129 Uiso 1 1 calc GR . . . .
H45C H 0.690015 0.280557 0.505039 0.129 Uiso 1 1 calc GR . . . .
C16 C 0.5928(4) 0.32471(17) 1.0106(2) 0.0934(15) Uani 1 1 d . . . . .
H16 H 0.645076 0.308406 1.004476 0.112 Uiso 1 1 calc R . . . .
C66 C 0.8592(4) 0.48609(18) 0.35383(19) 0.0889(14) Uani 1 1 d . . . . .
H66 H 0.866495 0.494945 0.319849 0.107 Uiso 1 1 calc R . . . .
C67 C 0.8215(3) 0.51217(16) 0.38666(18) 0.0809(12) Uani 1 1 d . . . . .
H67 H 0.801993 0.538565 0.374776 0.097 Uiso 1 1 calc R . . . .
C46 C 0.6930(4) 0.36044(17) 0.39066(17) 0.0939(15) Uani 1 1 d . . . . .
H46A H 0.704809 0.386401 0.374810 0.141 Uiso 1 1 calc GR . . . .
H46B H 0.643376 0.345465 0.366396 0.141 Uiso 1 1 calc GR . . . .
H46C H 0.753137 0.344721 0.397564 0.141 Uiso 1 1 calc GR . . . .
F10 F 1.1518(4) 0.4082(2) 0.7144(2) 0.198(2) Uani 1 1 d . . . . .
C74 C 0.8647(4) 0.52004(12) 0.56160(17) 0.0773(12) Uani 1 1 d . . . . .
H74 H 0.925175 0.517140 0.550837 0.093 Uiso 1 1 calc R . . . .
C37 C 0.6684(5) 0.56760(14) 0.8545(2) 0.0941(15) Uani 1 1 d . . . . .
H37 H 0.623527 0.589317 0.848988 0.113 Uiso 1 1 calc R . . . .
C71 C 0.6880(4) 0.52858(17) 0.5955(2) 0.0970(16) Uani 1 1 d . . . . .
H71 H 0.629047 0.531408 0.607966 0.116 Uiso 1 1 calc R . . . .
C72 C 0.7530(5) 0.56097(16) 0.5996(2) 0.1016(18) Uani 1 1 d . . . . .
H72 H 0.736655 0.586078 0.613342 0.122 Uiso 1 1 calc R . . . .
C48 C 0.5071(3) 0.42830(15) 0.52410(19) 0.0836(13) Uani 1 1 d . . . . .
H48A H 0.518735 0.426473 0.562665 0.125 Uiso 1 1 calc GR . . . .
H48B H 0.439606 0.421177 0.509719 0.125 Uiso 1 1 calc GR . . . .
H48C H 0.519635 0.455945 0.513663 0.125 Uiso 1 1 calc GR . . . .
C86 C 1.1294(4) 0.53841(16) 0.8049(2) 0.0939(15) Uani 1 1 d . . . . .
H86A H 1.175532 0.516958 0.801111 0.141 Uiso 1 1 calc GR . . . .
H86B H 1.105229 0.534365 0.837709 0.141 Uiso 1 1 calc GR . . . .
H86C H 1.161699 0.564684 0.805950 0.141 Uiso 1 1 calc GR . . . .
C73 C 0.8418(5) 0.55649(14) 0.5836(2) 0.0945(16) Uani 1 1 d . . . . .
H73 H 0.886654 0.578210 0.587719 0.113 Uiso 1 1 calc R . . . .
F9 F 1.1728(5) 0.39972(19) 0.7984(2) 0.228(3) Uani 1 1 d . . . . .
C30 C 0.6787(4) 0.5114(2) 1.0980(2) 0.1008(18) Uani 1 1 d . . . . .
H30 H 0.676331 0.521836 1.131973 0.121 Uiso 1 1 calc R . . . .
F11 F 1.3109(5) 0.41290(17) 0.7168(3) 0.231(3) Uani 1 1 d . . . . .
C19 C 0.4369(5) 0.3699(2) 1.0287(3) 0.120(2) Uani 1 1 d . . . . .
H19 H 0.382750 0.385270 1.034130 0.144 Uiso 1 1 calc R . . . .
C44 C 0.5416(3) 0.33488(15) 0.55789(18) 0.0801(12) Uani 1 1 d . . . . .
H44A H 0.572170 0.308428 0.565656 0.120 Uiso 1 1 calc GR . . . .
H44B H 0.472182 0.331282 0.544337 0.120 Uiso 1 1 calc GR . . . .
H44C H 0.550887 0.351099 0.590199 0.120 Uiso 1 1 calc GR . . . .
F12 F 1.2493(3) 0.35879(14) 0.7524(3) 0.191(2) Uani 1 1 d . . . . .
C36 C 0.7538(5) 0.56924(16) 0.8338(2) 0.1031(17) Uani 1 1 d . . . . .
H36 H 0.767294 0.592330 0.814682 0.124 Uiso 1 1 calc R . . . .
C98 C 0.4053(5) 0.22585(19) 0.6794(3) 0.134(2) Uani 1 1 d . . . . .
H98A H 0.405160 0.231291 0.642127 0.200 Uiso 1 1 calc GR . . . .
H98B H 0.347979 0.209896 0.682569 0.200 Uiso 1 1 calc GR . . . .
H98C H 0.463795 0.210758 0.694708 0.200 Uiso 1 1 calc GR . . . .
C31 C 0.7167(4) 0.53491(18) 1.0616(2) 0.0943(16) Uani 1 1 d . . . . .
H31 H 0.741211 0.561124 1.071176 0.113 Uiso 1 1 calc R . . . .
C17 C 0.5497(5) 0.3161(2) 1.0549(2) 0.124(2) Uani 1 1 d . . . . .
H17 H 0.573293 0.294821 1.078481 0.149 Uiso 1 1 calc R . . . .
C54 C 1.0284(6) 0.30409(18) 0.4042(3) 0.120(2) Uani 1 1 d . . . . .
H54 H 1.058813 0.294204 0.376947 0.144 Uiso 1 1 calc R . . . .
C55 C 0.9391(6) 0.2898(2) 0.4095(2) 0.123(2) Uani 1 1 d . . . . .
H55 H 0.907846 0.269998 0.385685 0.147 Uiso 1 1 calc R . . . .
C18 C 0.4718(6) 0.3398(2) 1.0628(3) 0.129(2) Uani 1 1 d . . . . .
H18 H 0.442716 0.334794 1.092475 0.155 Uiso 1 1 calc R . . . .
C80 C 0.3826(5) 0.54312(18) 0.7370(2) 0.116(2) Uani 1 1 d . . . . .
H80A H 0.317894 0.555196 0.728439 0.174 Uiso 1 1 calc GR . . . .
H80B H 0.431600 0.564381 0.739192 0.174 Uiso 1 1 calc GR . . . .
H80C H 0.390135 0.529100 0.770951 0.174 Uiso 1 1 calc GR . . . .
C53 C 1.0738(5) 0.33324(18) 0.4393(3) 0.113(2) Uani 1 1 d . . . . .
H53 H 1.135367 0.343414 0.435924 0.136 Uiso 1 1 calc R . . . .
C92 C 1.1607(5) 0.2587(2) 0.7493(3) 0.146(3) Uani 1 1 d . . . . .
H92A H 1.151458 0.265208 0.711677 0.218 Uiso 1 1 calc GR . . . .
H92B H 1.198983 0.233901 0.756374 0.218 Uiso 1 1 calc GR . . . .
H92C H 1.194943 0.280943 0.769954 0.218 Uiso 1 1 calc GR . . . .
F5 F 0.7627(5) 0.19142(16) 0.7538(3) 0.219(3) Uani 1 1 d . . . . .
F8 F 1.3313(5) 0.4045(3) 0.8036(4) 0.320(5) Uani 1 1 d . . . . .
C99 C 0.9827(6) 0.6423(2) 0.7497(3) 0.148(3) Uani 1 1 d . . . . .
H99A H 1.002890 0.670479 0.744752 0.178 Uiso 1 1 calc R . . . .
H99B H 1.038135 0.624491 0.747270 0.178 Uiso 1 1 calc R . . . .

loop_
_atom_site_aniso_label
_atom_site_aniso_U_11
_atom_site_aniso_U_22
_atom_site_aniso_U_33
_atom_site_aniso_U_23
_atom_site_aniso_U_13
_atom_site_aniso_U_12
Ru1 0.05423(17) 0.04830(15) 0.02937(14) 0.00122(9) 0.00762(11) 0.00509(10)
Fe1 0.0523(3) 0.0545(3) 0.0302(3) -0.00145(19) 0.0050(2) 0.0008(2)
Fe2 0.0572(3) 0.0532(3) 0.0314(3) 0.00075(19) 0.0070(2) -0.0016(2)
P1 0.0552(5) 0.0582(5) 0.0381(4) -0.0005(4) 0.0090(4) -0.0021(4)
P2 0.0612(5) 0.0575(5) 0.0405(5) -0.0068(4) 0.0095(4) 0.0017(4)
P3 0.0651(5) 0.0524(5) 0.0413(5) 0.0017(4) 0.0130(4) 0.0032(4)
P4 0.0623(5) 0.0524(5) 0.0411(5) 0.0037(4) 0.0091(4) -0.0022(4)
P5 0.1426(12) 0.0633(7) 0.0741(8) 0.0102(6) 0.0463(8) 0.0115(7)
P6 0.0922(10) 0.1169(12) 0.1215(13) -0.0238(10) 0.0178(9) 0.0128(8)
N2 0.0531(15) 0.0508(15) 0.0276(15) -0.0010(10) 0.0061(11) 0.0057(11)
Cl1 0.258(3) 0.244(3) 0.1366(18) -0.0458(18) 0.0578(18) -0.129(2)
N1 0.0509(16) 0.0501(15) 0.0412(17) 0.0013(11) 0.0068(12) 0.0050(11)
N3 0.0585(16) 0.0518(15) 0.0350(14) 0.0007(11) 0.0057(12) 0.0047(12)
N4 0.0576(16) 0.0532(15) 0.0351(14) 0.0013(12) 0.0086(12) 0.0021(12)
N5 0.0609(17) 0.0540(16) 0.0346(14) -0.0007(12) 0.0060(12) 0.0072(13)
N6 0.0586(16) 0.0518(15) 0.0353(14) 0.0016(12) 0.0081(12) 0.0027(12)
O1 0.089(2) 0.092(2) 0.077(2) 0.0002(16) 0.0091(16) 0.0384(17)
O2 0.094(2) 0.0812(19) 0.0713(19) 0.0043(15) 0.0089(16) -0.0272(16)
O4 0.087(2) 0.083(2) 0.117(3) -0.013(2) 0.0099(19) -0.0218(17)
Cl2 0.309(4) 0.267(3) 0.145(2) -0.004(2) -0.035(2) -0.106(3)
O3 0.101(3) 0.085(2) 0.131(3) 0.008(2) 0.012(2) 0.0434(19)
C22 0.070(2) 0.059(2) 0.048(2) 0.0035(16) 0.0088(17) -0.0009(17)
C21 0.063(2) 0.058(2) 0.0431(19) 0.0000(15) 0.0070(16) -0.0043(16)
C57 0.075(2) 0.0543(19) 0.044(2) -0.0032(15) 0.0140(17) 0.0025(17)
C3 0.050(2) 0.082(3) 0.047(2) 0.0010(18) 0.0000(15) -0.0004(17)
C82 0.058(2) 0.072(2) 0.053(2) 0.0034(18) 0.0047(17) -0.0011(18)
C90 0.066(2) 0.077(3) 0.069(3) -0.001(2) 0.012(2) 0.014(2)
C70 0.078(3) 0.072(3) 0.066(3) -0.005(2) 0.001(2) 0.016(2)
C4 0.054(2) 0.072(2) 0.045(2) -0.0018(17) 0.0011(16) 0.0099(17)
C94 0.060(2) 0.071(2) 0.057(2) -0.0003(18) 0.0080(17) 0.0031(18)
C14 0.057(2) 0.069(2) 0.054(2) 0.0026(18) 0.0091(16) 0.0098(17)
C2 0.0492(18) 0.0484(17) 0.0403(19) 0.0002(13) 0.0065(14) 0.0012(13)
F6 0.178(4) 0.115(3) 0.157(4) 0.052(3) 0.019(3) 0.012(2)
C79 0.065(2) 0.066(2) 0.0422(19) -0.0038(16) 0.0032(16) 0.0080(17)
C69 0.082(3) 0.054(2) 0.0416(19) 0.0024(15) 0.0038(17) 0.0009(18)
C95 0.066(2) 0.070(2) 0.060(2) 0.0032(19) 0.0036(19) -0.0035(19)
C75 0.073(2) 0.060(2) 0.047(2) -0.0074(17) -0.0027(17) 0.0073(18)
C33 0.075(2) 0.057(2) 0.055(2) -0.0065(17) 0.0132(19) -0.0004(18)
C89 0.083(3) 0.068(3) 0.070(3) -0.007(2) 0.001(2) 0.025(2)
C6 0.062(2) 0.074(2) 0.0340(18) 0.0033(16) -0.0015(15) 0.0048(18)
C23 0.092(3) 0.059(2) 0.053(2) 0.0006(18) 0.018(2) 0.004(2)
C15 0.072(2) 0.070(2) 0.045(2) -0.0028(17) 0.0181(17) -0.0089(19)
C1 0.0512(18) 0.0483(17) 0.0316(18) 0.0023(13) 0.0054(13) 0.0025(13)
C58 0.087(3) 0.058(2) 0.057(2) 0.0015(18) 0.023(2) 0.0064(19)
C64 0.083(3) 0.083(3) 0.055(2) 0.004(2) 0.018(2) 0.002(2)
C7 0.060(2) 0.073(2) 0.0413(19) -0.0043(17) -0.0064(16) 0.0018(18)
C51 0.079(3) 0.058(2) 0.059(2) 0.0066(18) 0.027(2) 0.0066(19)
C76 0.091(3) 0.062(2) 0.054(2) -0.0105(18) 0.008(2) 0.016(2)
C93 0.065(2) 0.059(2) 0.0417(19) -0.0005(15) 0.0097(16) 0.0052(17)
C50 0.064(2) 0.061(2) 0.064(2) -0.0007(18) 0.0042(18) -0.0061(17)
C39 0.058(2) 0.079(3) 0.045(2) -0.0011(18) 0.0019(16) -0.0128(18)
C81 0.061(2) 0.063(2) 0.048(2) 0.0080(16) 0.0062(16) 0.0048(17)
C88 0.090(3) 0.062(2) 0.055(2) 0.0073(18) 0.008(2) 0.015(2)
C96 0.082(3) 0.058(2) 0.058(2) -0.0057(18) 0.008(2) 0.0001(19)
C43 0.053(2) 0.077(2) 0.045(2) 0.0001(17) -0.0019(16) -0.0001(17)
F3 0.303(7) 0.122(3) 0.133(4) -0.002(3) -0.011(4) -0.056(4)
C63 0.069(2) 0.066(2) 0.045(2) 0.0054(17) 0.0105(17) -0.0051(18)
C5 0.061(2) 0.064(2) 0.0414(19) 0.0010(16) -0.0041(16) 0.0082(17)
C34 0.093(3) 0.067(2) 0.069(3) -0.013(2) 0.026(2) -0.006(2)
F7 0.191(4) 0.124(3) 0.249(6) -0.051(3) 0.044(4) 0.016(3)
C26 0.072(3) 0.080(3) 0.066(3) -0.008(2) 0.012(2) -0.013(2)
C40 0.073(2) 0.069(2) 0.048(2) -0.0053(18) 0.0068(18) -0.0131(19)
C62 0.083(3) 0.073(3) 0.066(3) 0.008(2) 0.012(2) 0.014(2)
C13 0.056(2) 0.072(2) 0.047(2) 0.0010(17) 0.0032(16) 0.0002(17)
C84 0.091(3) 0.075(3) 0.055(2) 0.018(2) 0.003(2) -0.008(2)
C83 0.076(3) 0.072(2) 0.047(2) -0.0028(18) 0.0177(18) -0.012(2)
C10 0.089(3) 0.070(2) 0.061(3) 0.011(2) 0.003(2) 0.012(2)
C27 0.065(2) 0.080(3) 0.049(2) -0.0120(19) 0.0076(18) 0.0123(19)
C9 0.068(3) 0.095(3) 0.057(2) -0.009(2) 0.0069(19) 0.019(2)
C59 0.110(3) 0.057(2) 0.066(3) 0.0051(19) 0.032(2) 0.001(2)
F1 0.217(5) 0.137(3) 0.171(4) 0.078(3) 0.019(3) 0.040(3)
C78 0.067(2) 0.074(2) 0.051(2) -0.0030(18) -0.0027(18) 0.0150(19)
C12 0.077(3) 0.086(3) 0.067(3) -0.023(2) -0.008(2) -0.003(2)
C87 0.071(2) 0.061(2) 0.0434(19) 0.0068(16) 0.0109(17) 0.0098(18)
C24 0.111(4) 0.059(2) 0.057(3) -0.0041(19) 0.006(2) -0.013(2)
C61 0.103(4) 0.073(3) 0.077(3) 0.006(2) 0.009(3) 0.029(3)
C60 0.134(4) 0.055(2) 0.058(3) 0.0099(19) 0.021(3) 0.014(3)
C41 0.077(3) 0.086(3) 0.0352(19) -0.0076(18) 0.0030(17) -0.017(2)
C91 0.062(2) 0.063(2) 0.050(2) -0.0006(16) 0.0128(17) 0.0077(17)
C68 0.088(3) 0.070(2) 0.053(2) 0.0106(19) 0.010(2) -0.006(2)
C42 0.066(2) 0.082(3) 0.043(2) 0.0097(19) -0.0057(17) -0.004(2)
C85 0.075(3) 0.073(2) 0.046(2) 0.0077(18) 0.0004(18) -0.011(2)
C97 0.073(2) 0.059(2) 0.045(2) -0.0046(16) 0.0122(17) 0.0050(18)
C25 0.082(3) 0.079(3) 0.080(3) -0.007(2) 0.009(2) -0.026(2)
C11 0.095(3) 0.103(3) 0.035(2) -0.003(2) 0.007(2) 0.007(3)
C49 0.060(2) 0.069(2) 0.050(2) 0.0016(17) 0.0055(17) 0.0047(17)
C8 0.064(3) 0.109(3) 0.068(3) 0.008(2) 0.009(2) -0.013(2)
C20 0.100(4) 0.095(3) 0.100(4) 0.020(3) 0.057(3) 0.013(3)
C56 0.124(4) 0.099(4) 0.078(3) -0.022(3) 0.046(3) -0.016(3)
F4 0.247(5) 0.192(4) 0.190(5) 0.041(4) 0.147(4) 0.035(4)
C77 0.066(2) 0.065(2) 0.057(2) 0.0078(18) 0.0105(18) 0.0162(18)
C38 0.092(3) 0.063(2) 0.073(3) -0.003(2) 0.018(2) 0.004(2)
C65 0.099(3) 0.116(4) 0.057(3) 0.004(3) 0.030(2) 0.005(3)
C28 0.082(3) 0.114(4) 0.046(2) -0.013(2) 0.014(2) 0.007(3)
C47 0.081(3) 0.111(4) 0.073(3) 0.036(3) -0.006(2) -0.001(3)
C52 0.096(3) 0.085(3) 0.102(4) -0.010(3) 0.046(3) 0.005(3)
C32 0.083(3) 0.085(3) 0.068(3) -0.028(2) 0.009(2) 0.009(2)
F2 0.211(5) 0.248(6) 0.174(4) 0.043(4) 0.122(4) 0.061(4)
C29 0.092(3) 0.159(5) 0.050(3) -0.017(3) 0.016(2) 0.020(3)
C35 0.125(4) 0.077(3) 0.096(4) -0.006(3) 0.053(3) -0.018(3)
C45 0.104(3) 0.079(3) 0.076(3) -0.015(2) 0.020(3) -0.022(3)
C16 0.098(4) 0.117(4) 0.071(3) 0.029(3) 0.032(3) 0.016(3)
C66 0.092(3) 0.123(4) 0.053(3) 0.018(3) 0.017(2) -0.010(3)
C67 0.093(3) 0.091(3) 0.055(3) 0.022(2) 0.006(2) -0.011(2)
C46 0.119(4) 0.123(4) 0.039(2) -0.011(2) 0.015(2) -0.021(3)
F10 0.174(4) 0.234(6) 0.166(5) -0.017(4) -0.021(3) -0.015(4)
C74 0.106(3) 0.060(2) 0.064(3) -0.003(2) 0.012(2) -0.010(2)
C37 0.129(4) 0.059(3) 0.094(4) 0.000(2) 0.019(3) 0.005(3)
C71 0.097(4) 0.097(4) 0.090(4) -0.020(3) -0.002(3) 0.035(3)
C72 0.129(5) 0.068(3) 0.095(4) -0.020(3) -0.010(3) 0.026(3)
C48 0.064(3) 0.107(4) 0.076(3) 0.004(3) 0.004(2) 0.013(2)
C86 0.097(4) 0.098(3) 0.079(3) -0.002(3) -0.003(3) -0.030(3)
C73 0.142(5) 0.058(3) 0.073(3) -0.005(2) -0.005(3) -0.002(3)
F9 0.298(7) 0.245(6) 0.176(5) 0.060(4) 0.136(5) 0.114(5)
C30 0.088(3) 0.147(5) 0.063(3) -0.042(3) 0.005(3) 0.028(3)
F11 0.247(6) 0.176(4) 0.326(9) -0.046(5) 0.197(7) -0.038(4)
C19 0.133(5) 0.129(5) 0.120(5) 0.028(4) 0.082(4) 0.019(4)
C44 0.077(3) 0.101(3) 0.063(3) 0.005(2) 0.017(2) -0.021(2)
F12 0.156(4) 0.114(3) 0.328(6) -0.029(4) 0.109(4) 0.002(2)
C36 0.144(5) 0.073(3) 0.100(4) 0.010(3) 0.044(4) -0.015(3)
C98 0.123(5) 0.105(4) 0.176(7) -0.046(4) 0.036(5) -0.036(4)
C31 0.085(3) 0.104(4) 0.085(4) -0.045(3) -0.003(3) 0.018(3)
C17 0.138(5) 0.167(6) 0.076(4) 0.050(4) 0.043(4) 0.018(5)
C54 0.189(7) 0.093(4) 0.103(4) -0.017(3) 0.089(5) 0.003(4)
C55 0.174(6) 0.119(5) 0.093(4) -0.036(3) 0.073(4) -0.017(4)
C18 0.156(6) 0.157(6) 0.096(5) 0.008(4) 0.079(5) -0.015(5)
C80 0.125(5) 0.108(4) 0.112(5) -0.022(3) 0.019(4) 0.056(4)
C53 0.122(5) 0.100(4) 0.140(5) 0.007(4) 0.083(4) 0.014(3)
C92 0.106(5) 0.144(6) 0.187(7) 0.005(5) 0.031(5) 0.067(4)
F5 0.315(8) 0.125(3) 0.204(5) -0.047(4) 0.014(5) -0.052(4)
F8 0.221(7) 0.301(8) 0.345(11) -0.051(7) -0.182(7) 0.054(6)
C99 0.176(7) 0.152(6) 0.115(6) -0.010(5) 0.024(5) -0.030(5)

loop_
_atom_type_symbol
_atom_type_description
_atom_type_scat_dispersion_real
_atom_type_scat_dispersion_imag
_atom_type_scat_source
C C 0.0150 0.0070 'International Tables Vol C Tables 4.2.6.8 and 6.1.1.4'
H H 0.0000 0.0000 'International Tables Vol C Tables 4.2.6.8 and 6.1.1.4'
Cl Cl 0.3290 0.5400 'International Tables Vol C Tables 4.2.6.8 and 6.1.1.4'
F F 0.0600 0.0410 'International Tables Vol C Tables 4.2.6.8 and 6.1.1.4'
Fe Fe -0.2760 2.5770 'International Tables Vol C Tables 4.2.6.8 and 6.1.1.4'
N N 0.0250 0.0140 'International Tables Vol C Tables 4.2.6.8 and 6.1.1.4'
O O 0.0410 0.0250 'International Tables Vol C Tables 4.2.6.8 and 6.1.1.4'
P P 0.2590 0.3350 'International Tables Vol C Tables 4.2.6.8 and 6.1.1.4'
Ru Ru -0.0770 2.5630 'International Tables Vol C Tables 4.2.6.8 and 6.1.1.4'

loop_
_geom_angle_atom_site_label_1
_geom_angle_atom_site_label_2
_geom_angle_atom_site_label_3
_geom_angle
_geom_angle_site_symmetry_1
_geom_angle_site_symmetry_3
_geom_angle_publ_flag
N2 Ru1 N3 89.97(10) . . ?
N2 Ru1 N4 90.63(10) . . ?
N2 Ru1 N5 89.96(10) . . ?
N2 Ru1 N6 90.60(10) . . ?
N1 Ru1 N2 178.81(11) . . ?
N1 Ru1 N3 89.93(10) . . ?
N1 Ru1 N4 88.19(10) . . ?
N1 Ru1 N5 90.16(10) . . ?
N1 Ru1 N6 90.58(10) . . ?
N3 Ru1 N4 90.02(11) . . ?
N3 Ru1 N5 178.89(11) . . ?
N3 Ru1 N6 87.32(11) . . ?
N4 Ru1 N5 91.09(11) . . ?
N4 Ru1 N6 177.07(10) . . ?
N5 Ru1 N6 91.57(11) . . ?
P2 Fe1 P1 84.97(4) . . ?
C3 Fe1 P1 161.87(12) . . ?
C3 Fe1 P2 112.59(12) . . ?
C3 Fe1 C4 39.00(15) . . ?
C3 Fe1 C6 64.90(14) . . ?
C3 Fe1 C7 38.65(14) . . ?
C3 Fe1 C5 64.88(15) . . ?
C4 Fe1 P1 123.70(11) . . ?
C4 Fe1 P2 151.31(11) . . ?
C4 Fe1 C6 65.11(14) . . ?
C4 Fe1 C7 64.85(14) . . ?
C4 Fe1 C5 38.64(14) . . ?
C6 Fe1 P1 105.36(11) . . ?
C6 Fe1 P2 111.68(11) . . ?
C6 Fe1 C7 38.34(15) . . ?
C6 Fe1 C5 38.89(14) . . ?
C1 Fe1 P1 87.22(10) . . ?
C1 Fe1 P2 91.87(10) . . ?
C1 Fe1 C3 96.30(14) . . ?
C1 Fe1 C4 88.81(14) . . ?
C1 Fe1 C6 153.87(14) . . ?
C1 Fe1 C7 132.60(15) . . ?
C1 Fe1 C5 117.87(13) . . ?
C7 Fe1 P1 140.10(11) . . ?
C7 Fe1 P2 94.56(11) . . ?
C5 Fe1 P1 97.75(11) . . ?
C5 Fe1 P2 150.19(10) . . ?
C5 Fe1 C7 64.50(14) . . ?
P4 Fe2 P3 84.44(4) . . ?
C2 Fe2 P3 87.46(10) . . ?
C2 Fe2 P4 91.58(10) . . ?
C2 Fe2 C39 89.83(14) . . ?
C2 Fe2 C43 96.22(14) . . ?
C2 Fe2 C40 118.87(14) . . ?
C2 Fe2 C41 154.51(15) . . ?
C2 Fe2 C42 132.18(15) . . ?
C39 Fe2 P3 123.95(12) . . ?
C39 Fe2 P4 151.61(12) . . ?
C39 Fe2 C43 38.90(15) . . ?
C39 Fe2 C40 38.37(15) . . ?
C39 Fe2 C41 64.69(15) . . ?
C39 Fe2 C42 64.47(15) . . ?
C43 Fe2 P3 162.12(11) . . ?
C43 Fe2 P4 112.86(11) . . ?
C43 Fe2 C40 64.88(15) . . ?
C43 Fe2 C41 64.89(16) . . ?
C43 Fe2 C42 38.59(15) . . ?
C40 Fe2 P3 98.01(12) . . ?
C40 Fe2 P4 149.49(11) . . ?
C41 Fe2 P3 105.61(12) . . ?
C41 Fe2 P4 111.10(11) . . ?
C41 Fe2 C40 38.84(15) . . ?
C41 Fe2 C42 38.34(16) . . ?
C42 Fe2 P3 140.32(12) . . ?
C42 Fe2 P4 94.41(11) . . ?
C42 Fe2 C40 64.44(16) . . ?
C21 P1 Fe1 120.86(12) . . ?
C15 P1 Fe1 123.43(13) . . ?
C15 P1 C21 98.93(17) . . ?
C13 P1 Fe1 105.29(13) . . ?
C13 P1 C21 102.75(17) . . ?
C13 P1 C15 102.62(18) . . ?
C14 P2 Fe1 109.77(12) . . ?
C33 P2 Fe1 122.95(13) . . ?
C33 P2 C14 100.74(18) . . ?
C33 P2 C27 100.12(18) . . ?
C27 P2 Fe1 118.23(13) . . ?
C27 P2 C14 101.88(18) . . ?
C57 P3 Fe2 120.66(13) . . ?
C57 P3 C51 98.40(16) . . ?
C51 P3 Fe2 123.39(14) . . ?
C49 P3 Fe2 105.27(13) . . ?
C49 P3 C57 102.93(17) . . ?
C49 P3 C51 103.47(19) . . ?
C69 P4 Fe2 120.57(14) . . ?
C69 P4 C50 102.54(18) . . ?
C69 P4 C63 100.49(17) . . ?
C50 P4 Fe2 110.28(12) . . ?
C63 P4 Fe2 118.48(13) . . ?
C63 P4 C50 101.85(18) . . ?
F3 P5 F6 87.8(3) . . ?
F3 P5 F1 91.5(3) . . ?
F1 P5 F6 179.2(3) . . ?
F4 P5 F6 89.3(3) . . ?
F4 P5 F3 90.3(3) . . ?
F4 P5 F1 90.3(3) . . ?
F2 P5 F6 88.7(3) . . ?
F2 P5 F3 89.3(4) . . ?
F2 P5 F1 91.7(3) . . ?
F2 P5 F4 178.0(3) . . ?
F2 P5 F5 92.3(4) . . ?
F5 P5 F6 91.4(3) . . ?
F5 P5 F3 178.2(4) . . ?
F5 P5 F1 89.4(3) . . ?
F5 P5 F4 88.1(4) . . ?
F7 P6 F10 86.8(3) . . ?
F7 P6 F11 89.6(3) . . ?
F7 P6 F12 175.8(3) . . ?
F10 P6 F11 88.9(4) . . ?
F10 P6 F12 89.0(3) . . ?
F9 P6 F7 91.3(3) . . ?
F9 P6 F10 85.8(4) . . ?
F9 P6 F11 174.6(4) . . ?
F9 P6 F12 88.7(3) . . ?
F11 P6 F12 90.0(3) . . ?
F8 P6 F7 93.9(4) . . ?
F8 P6 F10 178.6(6) . . ?
F8 P6 F9 93.0(6) . . ?
F8 P6 F11 92.3(5) . . ?
F8 P6 F12 90.3(4) . . ?
C2 N2 Ru1 178.4(3) . . ?
C1 N1 Ru1 177.2(3) . . ?
C79 N3 Ru1 121.1(2) . . ?
C75 N3 Ru1 122.7(2) . . ?
C75 N3 C79 115.8(3) . . ?
C81 N4 Ru1 122.8(2) . . ?
C85 N4 Ru1 121.6(2) . . ?
C85 N4 C81 115.5(3) . . ?
C87 N5 Ru1 121.7(2) . . ?
C91 N5 Ru1 122.9(2) . . ?
C91 N5 C87 115.5(3) . . ?
C93 N6 Ru1 121.6(2) . . ?
C97 N6 Ru1 123.0(2) . . ?
C97 N6 C93 115.4(3) . . ?
C77 O1 C80 118.1(4) . . ?
C83 O2 C86 117.8(3) . . ?
C95 O4 C98 118.6(4) . . ?
C89 O3 C92 117.3(4) . . ?
C21 C22 C23 120.3(4) . . ?
C22 C21 P1 120.9(3) . . ?
C22 C21 C26 118.5(4) . . ?
C26 C21 P1 120.6(3) . . ?
C58 C57 P3 120.5(3) . . ?
C58 C57 C62 118.2(4) . . ?
C62 C57 P3 121.3(3) . . ?
C4 C3 Fe1 70.8(2) . . ?
C4 C3 C8 124.3(4) . . ?
C7 C3 Fe1 71.8(2) . . ?
C7 C3 C4 108.2(3) . . ?
C7 C3 C8 125.9(4) . . ?
C8 C3 Fe1 134.5(3) . . ?
C81 C82 C83 118.8(4) . . ?
C89 C90 C91 118.6(4) . . ?
C69 C70 C71 120.0(5) . . ?
C3 C4 Fe1 70.2(2) . . ?
C3 C4 C9 125.6(4) . . ?
C5 C4 Fe1 71.4(2) . . ?
C5 C4 C3 107.8(3) . . ?
C5 C4 C9 125.9(4) . . ?
C9 C4 Fe1 130.8(3) . . ?
C93 C94 C95 119.9(4) . . ?
C13 C14 P2 110.9(2) . . ?
N2 C2 Fe2 177.9(3) . . ?
N3 C79 C78 123.8(3) . . ?
C70 C69 P4 119.9(3) . . ?
C70 C69 C74 118.9(4) . . ?
C74 C69 P4 121.2(3) . . ?
O4 C95 C94 117.5(4) . . ?
O4 C95 C96 125.7(4) . . ?
C94 C95 C96 116.8(4) . . ?
N3 C75 C76 123.9(3) . . ?
C34 C33 P2 121.1(3) . . ?
C34 C33 C38 118.2(4) . . ?
C38 C33 P2 120.7(3) . . ?
O3 C89 C90 125.6(5) . . ?
O3 C89 C88 116.2(4) . . ?
C90 C89 C88 118.2(4) . . ?
C7 C6 Fe1 71.1(2) . . ?
C7 C6 C5 107.8(3) . . ?
C7 C6 C11 125.2(4) . . ?
C5 C6 Fe1 70.65(19) . . ?
C5 C6 C11 125.7(4) . . ?
C11 C6 Fe1 134.2(3) . . ?
C24 C23 C22 120.4(4) . . ?
C20 C15 P1 123.6(3) . . ?
C16 C15 P1 119.8(3) . . ?
C16 C15 C20 116.5(4) . . ?
N1 C1 Fe1 176.4(3) . . ?
C59 C58 C57 121.0(4) . . ?
C63 C64 C65 121.3(4) . . ?
C3 C7 Fe1 69.5(2) . . ?
C3 C7 C12 124.2(4) . . ?
C6 C7 Fe1 70.5(2) . . ?
C6 C7 C3 108.2(3) . . ?
C6 C7 C12 126.7(4) . . ?
C12 C7 Fe1 133.5(3) . . ?
C56 C51 P3 119.1(3) . . ?
C52 C51 P3 123.8(4) . . ?
C52 C51 C56 116.9(4) . . ?
C75 C76 C77 119.4(4) . . ?
N6 C93 C94 124.3(3) . . ?
C49 C50 P4 110.1(3) . . ?
C43 C39 Fe2 70.7(2) . . ?
C43 C39 C44 125.2(4) . . ?
C40 C39 Fe2 71.7(2) . . ?
C40 C39 C43 108.9(3) . . ?
C40 C39 C44 125.3(4) . . ?
C44 C39 Fe2 130.6(3) . . ?
N4 C81 C82 124.9(3) . . ?
C87 C88 C89 119.1(4) . . ?
C97 C96 C95 119.0(4) . . ?
C39 C43 Fe2 70.4(2) . . ?
C39 C43 C48 125.3(4) . . ?
C42 C43 Fe2 71.1(2) . . ?
C42 C43 C39 107.1(3) . . ?
C42 C43 C48 126.1(4) . . ?
C48 C43 Fe2 134.8(3) . . ?
C64 C63 P4 118.5(3) . . ?
C64 C63 C68 118.0(4) . . ?
C68 C63 P4 123.4(3) . . ?
C4 C5 Fe1 70.0(2) . . ?
C4 C5 C6 107.9(3) . . ?
C4 C5 C10 125.2(3) . . ?
C6 C5 Fe1 70.5(2) . . ?
C6 C5 C10 125.8(4) . . ?
C10 C5 Fe1 134.5(3) . . ?
C35 C34 C33 120.3(4) . . ?
C25 C26 C21 119.9(4) . . ?
C39 C40 Fe2 69.9(2) . . ?
C39 C40 C41 107.5(4) . . ?
C39 C40 C45 125.0(4) . . ?
C41 C40 Fe2 70.2(2) . . ?
C41 C40 C45 126.3(4) . . ?
C45 C40 Fe2 135.2(3) . . ?
C57 C62 C61 120.4(4) . . ?
C14 C13 P1 110.1(2) . . ?
C85 C84 C83 119.9(4) . . ?
O2 C83 C82 126.1(4) . . ?
O2 C83 C84 116.6(4) . . ?
C82 C83 C84 117.2(4) . . ?
C28 C27 P2 117.5(3) . . ?
C32 C27 P2 123.8(3) . . ?
C32 C27 C28 118.5(4) . . ?
C60 C59 C58 120.5(4) . . ?
C79 C78 C77 119.7(3) . . ?
N5 C87 C88 123.6(4) . . ?
C23 C24 C25 119.9(4) . . ?
C60 C61 C62 120.2(4) . . ?
C59 C60 C61 119.8(4) . . ?
C40 C41 Fe2 70.9(2) . . ?
C40 C41 C46 126.5(4) . . ?
C42 C41 Fe2 70.9(2) . . ?
C42 C41 C40 107.7(4) . . ?
C42 C41 C46 124.2(4) . . ?
C46 C41 Fe2 134.7(3) . . ?
N5 C91 C90 125.1(4) . . ?
C67 C68 C63 120.3(4) . . ?
C43 C42 Fe2 70.3(2) . . ?
C43 C42 C47 124.0(4) . . ?
C41 C42 Fe2 70.8(2) . . ?
C41 C42 C43 108.8(4) . . ?
C41 C42 C47 126.4(4) . . ?
C47 C42 Fe2 132.9(3) . . ?
N4 C85 C84 123.6(4) . . ?
N6 C97 C96 124.6(4) . . ?
C24 C25 C26 121.0(4) . . ?
C50 C49 P3 110.4(3) . . ?
C15 C20 C19 121.8(5) . . ?
C55 C56 C51 122.1(5) . . ?
O1 C77 C76 125.9(4) . . ?
O1 C77 C78 116.8(4) . . ?
C78 C77 C76 117.3(3) . . ?
C37 C38 C33 121.2(5) . . ?
C66 C65 C64 119.3(5) . . ?
C27 C28 C29 120.3(5) . . ?
C51 C52 C53 120.6(5) . . ?
C27 C32 C31 120.3(5) . . ?
C30 C29 C28 121.0(6) . . ?
C36 C35 C34 120.9(5) . . ?
C15 C16 C17 122.3(5) . . ?
C67 C66 C65 120.7(4) . . ?
C66 C67 C68 120.4(5) . . ?
C73 C74 C69 120.6(5) . . ?
C38 C37 C36 119.4(5) . . ?
C72 C71 C70 120.1(5) . . ?
C73 C72 C71 120.3(5) . . ?
C72 C73 C74 120.0(5) . . ?
C29 C30 C31 119.7(5) . . ?
C18 C19 C20 120.0(6) . . ?
C35 C36 C37 120.0(5) . . ?
C30 C31 C32 120.2(5) . . ?
C18 C17 C16 118.3(6) . . ?
C55 C54 C53 119.2(5) . . ?
C54 C55 C56 120.9(6) . . ?
C19 C18 C17 121.0(5) . . ?
C54 C53 C52 120.1(6) . . ?
Cl2 C99 Cl1 113.5(5) . . ?

loop_
_geom_bond_atom_site_label_1
_geom_bond_atom_site_label_2
_geom_bond_distance
_geom_bond_site_symmetry_2
_geom_bond_publ_flag
Ru1 N2 2.084(3) . ?
Ru1 N1 2.062(3) . ?
Ru1 N3 2.092(3) . ?
Ru1 N4 2.099(3) . ?
Ru1 N5 2.109(3) . ?
Ru1 N6 2.115(3) . ?
Fe1 P1 2.2202(10) . ?
Fe1 P2 2.2164(10) . ?
Fe1 C3 2.122(4) . ?
Fe1 C4 2.130(4) . ?
Fe1 C6 2.145(3) . ?
Fe1 C1 1.904(3) . ?
Fe1 C7 2.153(3) . ?
Fe1 C5 2.148(3) . ?
Fe2 P3 2.2120(11) . ?
Fe2 P4 2.2070(10) . ?
Fe2 C2 1.903(3) . ?
Fe2 C39 2.131(4) . ?
Fe2 C43 2.135(4) . ?
Fe2 C40 2.153(4) . ?
Fe2 C41 2.145(4) . ?
Fe2 C42 2.146(4) . ?
P1 C21 1.835(4) . ?
P1 C15 1.835(4) . ?
P1 C13 1.828(4) . ?
P2 C14 1.858(4) . ?
P2 C33 1.831(4) . ?
P2 C27 1.846(4) . ?
P3 C57 1.835(4) . ?
P3 C51 1.847(4) . ?
P3 C49 1.825(4) . ?
P4 C69 1.827(4) . ?
P4 C50 1.859(4) . ?
P4 C63 1.838(4) . ?
P5 F6 1.564(4) . ?
P5 F3 1.535(4) . ?
P5 F1 1.541(4) . ?
P5 F4 1.533(4) . ?
P5 F2 1.530(4) . ?
P5 F5 1.531(5) . ?
P6 F7 1.550(5) . ?
P6 F10 1.561(5) . ?
P6 F9 1.535(5) . ?
P6 F11 1.563(5) . ?
P6 F12 1.568(5) . ?
P6 F8 1.456(5) . ?
N2 C2 1.152(4) . ?
Cl1 C99 1.681(7) . ?
N1 C1 1.163(4) . ?
N3 C79 1.348(4) . ?
N3 C75 1.331(4) . ?
N4 C81 1.341(4) . ?
N4 C85 1.339(4) . ?
N5 C87 1.348(4) . ?
N5 C91 1.328(4) . ?
N6 C93 1.346(4) . ?
N6 C97 1.336(4) . ?
O1 C77 1.340(4) . ?
O1 C80 1.418(6) . ?
O2 C83 1.341(5) . ?
O2 C86 1.435(5) . ?
O4 C95 1.343(5) . ?
O4 C98 1.409(6) . ?
Cl2 C99 1.660(8) . ?
O3 C89 1.363(5) . ?
O3 C92 1.428(7) . ?
C22 C21 1.384(5) . ?
C22 C23 1.389(5) . ?
C21 C26 1.389(5) . ?
C57 C58 1.381(5) . ?
C57 C62 1.381(5) . ?
C3 C4 1.419(5) . ?
C3 C7 1.415(5) . ?
C3 C8 1.504(6) . ?
C82 C81 1.371(5) . ?
C82 C83 1.377(5) . ?
C90 C89 1.366(6) . ?
C90 C91 1.369(5) . ?
C70 C69 1.381(6) . ?
C70 C71 1.385(6) . ?
C4 C5 1.415(5) . ?
C4 C9 1.493(5) . ?
C94 C95 1.383(5) . ?
C94 C93 1.351(5) . ?
C14 C13 1.520(5) . ?
C79 C78 1.358(5) . ?
C69 C74 1.395(6) . ?
C95 C96 1.397(6) . ?
C75 C76 1.372(5) . ?
C33 C34 1.383(6) . ?
C33 C38 1.390(6) . ?
C89 C88 1.387(6) . ?
C6 C7 1.411(5) . ?
C6 C5 1.429(5) . ?
C6 C11 1.492(5) . ?
C23 C24 1.354(6) . ?
C15 C20 1.376(6) . ?
C15 C16 1.362(6) . ?
C58 C59 1.376(5) . ?
C64 C63 1.383(6) . ?
C64 C65 1.393(6) . ?
C7 C12 1.494(5) . ?
C51 C56 1.379(6) . ?
C51 C52 1.370(6) . ?
C76 C77 1.380(5) . ?
C50 C49 1.514(5) . ?
C39 C43 1.420(5) . ?
C39 C40 1.408(6) . ?
C39 C44 1.503(5) . ?
C88 C87 1.366(5) . ?
C96 C97 1.361(5) . ?
C43 C42 1.415(5) . ?
C43 C48 1.511(6) . ?
C63 C68 1.400(5) . ?
C5 C10 1.498(5) . ?
C34 C35 1.375(6) . ?
C26 C25 1.377(6) . ?
C40 C41 1.429(5) . ?
C40 C45 1.496(6) . ?
C62 C61 1.385(6) . ?
C84 C83 1.391(6) . ?
C84 C85 1.368(6) . ?
C27 C28 1.389(6) . ?
C27 C32 1.385(6) . ?
C59 C60 1.355(6) . ?
C78 C77 1.379(5) . ?
C24 C25 1.366(6) . ?
C61 C60 1.373(7) . ?
C41 C42 1.409(6) . ?
C41 C46 1.506(6) . ?
C68 C67 1.394(6) . ?
C42 C47 1.500(6) . ?
C20 C19 1.376(7) . ?
C56 C55 1.361(7) . ?
C38 C37 1.373(6) . ?
C65 C66 1.376(7) . ?
C28 C29 1.397(6) . ?
C52 C53 1.400(7) . ?
C32 C31 1.406(6) . ?
C29 C30 1.354(8) . ?
C35 C36 1.359(7) . ?
C16 C17 1.394(7) . ?
C66 C67 1.357(7) . ?
C74 C73 1.369(6) . ?
C37 C36 1.378(7) . ?
C71 C72 1.372(8) . ?
C72 C73 1.368(8) . ?
C30 C31 1.375(8) . ?
C19 C18 1.331(9) . ?
C17 C18 1.365(9) . ?
C54 C55 1.345(9) . ?
C54 C53 1.365(9) . ?

loop_
_geom_torsion_atom_site_label_1
_geom_torsion_atom_site_label_2
_geom_torsion_atom_site_label_3
_geom_torsion_atom_site_label_4
_geom_torsion
_geom_torsion_site_symmetry_1
_geom_torsion_site_symmetry_2
_geom_torsion_site_symmetry_3
_geom_torsion_site_symmetry_4
_geom_torsion_publ_flag
Ru1 N3 C79 C78 173.2(3) . . . . ?
Ru1 N3 C75 C76 -172.4(3) . . . . ?
Ru1 N4 C81 C82 -174.3(3) . . . . ?
Ru1 N4 C85 C84 173.8(3) . . . . ?
Ru1 N5 C87 C88 178.7(3) . . . . ?
Ru1 N5 C91 C90 179.5(3) . . . . ?
Ru1 N6 C93 C94 179.2(3) . . . . ?
Ru1 N6 C97 C96 179.5(3) . . . . ?
Fe1 P1 C21 C22 -1.1(4) . . . . ?
Fe1 P1 C21 C26 179.8(3) . . . . ?
Fe1 P1 C15 C20 106.2(4) . . . . ?
Fe1 P1 C15 C16 -73.3(4) . . . . ?
Fe1 P1 C13 C14 -47.9(3) . . . . ?
Fe1 P2 C14 C13 -7.8(3) . . . . ?
Fe1 P2 C33 C34 -12.7(4) . . . . ?
Fe1 P2 C33 C38 166.9(3) . . . . ?
Fe1 P2 C27 C28 -55.1(4) . . . . ?
Fe1 P2 C27 C32 120.1(3) . . . . ?
Fe1 C3 C4 C5 -61.8(2) . . . . ?
Fe1 C3 C4 C9 126.6(4) . . . . ?
Fe1 C3 C7 C6 60.2(3) . . . . ?
Fe1 C3 C7 C12 -129.4(4) . . . . ?
Fe1 C4 C5 C6 -60.5(2) . . . . ?
Fe1 C4 C5 C10 131.0(4) . . . . ?
Fe1 C6 C7 C3 -59.5(2) . . . . ?
Fe1 C6 C7 C12 130.4(4) . . . . ?
Fe1 C6 C5 C4 60.2(2) . . . . ?
Fe1 C6 C5 C10 -131.4(4) . . . . ?
Fe2 P3 C57 C58 -2.5(4) . . . . ?
Fe2 P3 C57 C62 176.8(3) . . . . ?
Fe2 P3 C51 C56 -67.6(4) . . . . ?
Fe2 P3 C51 C52 116.8(4) . . . . ?
Fe2 P3 C49 C50 -48.6(3) . . . . ?
Fe2 P4 C69 C70 -11.6(4) . . . . ?
Fe2 P4 C69 C74 170.7(3) . . . . ?
Fe2 P4 C50 C49 -6.3(3) . . . . ?
Fe2 P4 C63 C64 -56.7(4) . . . . ?
Fe2 P4 C63 C68 118.4(3) . . . . ?
Fe2 C39 C43 C42 62.0(3) . . . . ?
Fe2 C39 C43 C48 -131.6(4) . . . . ?
Fe2 C39 C40 C41 -60.5(3) . . . . ?
Fe2 C39 C40 C45 131.8(4) . . . . ?
Fe2 C43 C42 C41 60.6(3) . . . . ?
Fe2 C43 C42 C47 -129.1(4) . . . . ?
Fe2 C40 C41 C42 -61.7(3) . . . . ?
Fe2 C40 C41 C46 132.1(4) . . . . ?
Fe2 C41 C42 C43 -60.3(3) . . . . ?
Fe2 C41 C42 C47 129.7(4) . . . . ?
P1 C21 C26 C25 179.7(3) . . . . ?
P1 C15 C20 C19 -177.4(5) . . . . ?
P1 C15 C16 C17 176.8(5) . . . . ?
P2 C14 C13 P1 35.0(3) . . . . ?
P2 C33 C34 C35 -180.0(4) . . . . ?
P2 C33 C38 C37 -180.0(4) . . . . ?
P2 C27 C28 C29 176.6(3) . . . . ?
P2 C27 C32 C31 -175.5(3) . . . . ?
P3 C57 C58 C59 179.4(3) . . . . ?
P3 C57 C62 C61 -179.7(3) . . . . ?
P3 C51 C56 C55 -178.7(5) . . . . ?
P3 C51 C52 C53 178.8(4) . . . . ?
P4 C69 C74 C73 175.8(3) . . . . ?
P4 C50 C49 P3 34.3(3) . . . . ?
P4 C63 C68 C67 -176.1(3) . . . . ?
N3 C79 C78 C77 -0.8(6) . . . . ?
N3 C75 C76 C77 -0.8(7) . . . . ?
O4 C95 C96 C97 -179.1(4) . . . . ?
O3 C89 C88 C87 178.3(4) . . . . ?
C22 C21 C26 C25 0.6(6) . . . . ?
C22 C23 C24 C25 -0.2(6) . . . . ?
C21 P1 C15 C20 -117.2(4) . . . . ?
C21 P1 C15 C16 63.2(4) . . . . ?
C21 P1 C13 C14 -175.3(3) . . . . ?
C21 C22 C23 C24 1.3(6) . . . . ?
C21 C26 C25 C24 0.5(7) . . . . ?
C57 P3 C51 C56 68.0(4) . . . . ?
C57 P3 C51 C52 -107.6(4) . . . . ?
C57 P3 C49 C50 -175.8(3) . . . . ?
C57 C58 C59 C60 0.5(7) . . . . ?
C57 C62 C61 C60 0.1(7) . . . . ?
C3 C4 C5 Fe1 61.1(2) . . . . ?
C3 C4 C5 C6 0.6(4) . . . . ?
C3 C4 C5 C10 -167.9(3) . . . . ?
C90 C89 C88 C87 -2.4(6) . . . . ?
C70 C69 C74 C73 -1.9(6) . . . . ?
C70 C71 C72 C73 -3.0(8) . . . . ?
C4 C3 C7 Fe1 -61.8(2) . . . . ?
C4 C3 C7 C6 -1.6(4) . . . . ?
C4 C3 C7 C12 168.8(3) . . . . ?
C94 C95 C96 C97 -0.8(6) . . . . ?
C14 P2 C33 C34 -134.9(3) . . . . ?
C14 P2 C33 C38 44.7(4) . . . . ?
C14 P2 C27 C28 65.2(4) . . . . ?
C14 P2 C27 C32 -119.6(4) . . . . ?
C79 N3 C75 C76 1.7(6) . . . . ?
C79 C78 C77 O1 -177.9(4) . . . . ?
C79 C78 C77 C76 1.7(6) . . . . ?
C69 P4 C50 C49 123.4(3) . . . . ?
C69 P4 C63 C64 169.8(3) . . . . ?
C69 P4 C63 C68 -15.1(4) . . . . ?
C69 C70 C71 C72 1.1(7) . . . . ?
C69 C74 C73 C72 0.1(7) . . . . ?
C95 C94 C93 N6 0.8(6) . . . . ?
C95 C96 C97 N6 1.8(6) . . . . ?
C75 N3 C79 C78 -1.0(6) . . . . ?
C75 C76 C77 O1 178.6(4) . . . . ?
C75 C76 C77 C78 -1.0(6) . . . . ?
C33 P2 C14 C13 123.3(3) . . . . ?
C33 P2 C27 C28 168.6(3) . . . . ?
C33 P2 C27 C32 -16.2(4) . . . . ?
C33 C34 C35 C36 0.3(8) . . . . ?
C33 C38 C37 C36 -0.4(8) . . . . ?
C89 C90 C91 N5 0.8(6) . . . . ?
C89 C88 C87 N5 2.7(6) . . . . ?
C23 C22 C21 P1 179.5(3) . . . . ?
C23 C22 C21 C26 -1.4(5) . . . . ?
C23 C24 C25 C26 -0.6(7) . . . . ?
C15 P1 C21 C22 -139.1(3) . . . . ?
C15 P1 C21 C26 41.8(3) . . . . ?
C15 P1 C13 C14 82.4(3) . . . . ?
C15 C20 C19 C18 0.0(11) . . . . ?
C15 C16 C17 C18 1.2(10) . . . . ?
C58 C57 C62 C61 -0.5(6) . . . . ?
C58 C59 C60 C61 -0.9(7) . . . . ?
C64 C63 C68 C67 -1.0(6) . . . . ?
C64 C65 C66 C67 -1.2(8) . . . . ?
C7 C3 C4 Fe1 62.5(2) . . . . ?
C7 C3 C4 C5 0.6(4) . . . . ?
C7 C3 C4 C9 -170.9(3) . . . . ?
C7 C6 C5 Fe1 -61.8(2) . . . . ?
C7 C6 C5 C4 -1.6(4) . . . . ?
C7 C6 C5 C10 166.8(4) . . . . ?
C51 P3 C57 C58 -139.7(3) . . . . ?
C51 P3 C57 C62 39.5(4) . . . . ?
C51 P3 C49 C50 82.1(3) . . . . ?
C51 C56 C55 C54 1.3(10) . . . . ?
C51 C52 C53 C54 -1.9(9) . . . . ?
C93 N6 C97 C96 -1.5(5) . . . . ?
C93 C94 C95 O4 178.1(4) . . . . ?
C93 C94 C95 C96 -0.4(6) . . . . ?
C50 P4 C69 C70 -134.6(3) . . . . ?
C50 P4 C69 C74 47.8(4) . . . . ?
C50 P4 C63 C64 64.4(4) . . . . ?
C50 P4 C63 C68 -120.5(4) . . . . ?
C39 C43 C42 Fe2 -61.5(2) . . . . ?
C39 C43 C42 C41 -0.9(4) . . . . ?
C39 C43 C42 C47 169.4(4) . . . . ?
C39 C40 C41 Fe2 60.3(3) . . . . ?
C39 C40 C41 C42 -1.3(4) . . . . ?
C39 C40 C41 C46 -167.6(4) . . . . ?
C81 N4 C85 C84 -2.4(6) . . . . ?
C81 C82 C83 O2 177.4(4) . . . . ?
C81 C82 C83 C84 -1.1(6) . . . . ?
C43 C39 C40 Fe2 61.3(3) . . . . ?
C43 C39 C40 C41 0.8(4) . . . . ?
C43 C39 C40 C45 -166.9(4) . . . . ?
C63 P4 C69 C70 120.6(3) . . . . ?
C63 P4 C69 C74 -57.0(4) . . . . ?
C63 P4 C50 C49 -132.9(3) . . . . ?
C63 C64 C65 C66 0.1(7) . . . . ?
C63 C68 C67 C66 -0.1(7) . . . . ?
C5 C6 C7 Fe1 61.5(2) . . . . ?
C5 C6 C7 C3 2.0(4) . . . . ?
C5 C6 C7 C12 -168.1(4) . . . . ?
C34 C33 C38 C37 -0.3(6) . . . . ?
C34 C35 C36 C37 -1.0(9) . . . . ?
C40 C39 C43 Fe2 -61.9(3) . . . . ?
C40 C39 C43 C42 0.1(4) . . . . ?
C40 C39 C43 C48 166.6(4) . . . . ?
C40 C41 C42 Fe2 61.7(3) . . . . ?
C40 C41 C42 C43 1.4(4) . . . . ?
C40 C41 C42 C47 -168.6(4) . . . . ?
C62 C57 C58 C59 0.1(6) . . . . ?
C62 C61 C60 C59 0.6(7) . . . . ?
C13 P1 C21 C22 115.7(3) . . . . ?
C13 P1 C21 C26 -63.4(3) . . . . ?
C13 P1 C15 C20 -11.9(4) . . . . ?
C13 P1 C15 C16 168.5(4) . . . . ?
C83 C82 C81 N4 -0.2(6) . . . . ?
C83 C84 C85 N4 1.2(7) . . . . ?
C27 P2 C14 C13 -133.9(3) . . . . ?
C27 P2 C33 C34 120.8(3) . . . . ?
C27 P2 C33 C38 -59.6(4) . . . . ?
C27 C28 C29 C30 -0.7(7) . . . . ?
C27 C32 C31 C30 -0.8(7) . . . . ?
C9 C4 C5 Fe1 -127.4(4) . . . . ?
C9 C4 C5 C6 172.1(3) . . . . ?
C9 C4 C5 C10 3.6(6) . . . . ?
C87 N5 C91 C90 -0.7(5) . . . . ?
C91 N5 C87 C88 -1.1(5) . . . . ?
C91 C90 C89 O3 180.0(4) . . . . ?
C91 C90 C89 C88 0.7(6) . . . . ?
C85 N4 C81 C82 1.9(5) . . . . ?
C85 C84 C83 O2 -178.0(4) . . . . ?
C85 C84 C83 C82 0.6(6) . . . . ?
C97 N6 C93 C94 0.2(5) . . . . ?
C11 C6 C7 Fe1 -131.4(4) . . . . ?
C11 C6 C7 C3 169.1(4) . . . . ?
C11 C6 C7 C12 -1.0(6) . . . . ?
C11 C6 C5 Fe1 131.1(4) . . . . ?
C11 C6 C5 C4 -168.6(4) . . . . ?
C11 C6 C5 C10 -0.2(6) . . . . ?
C49 P3 C57 C58 114.3(3) . . . . ?
C49 P3 C57 C62 -66.4(4) . . . . ?
C49 P3 C51 C56 173.6(4) . . . . ?
C49 P3 C51 C52 -2.1(4) . . . . ?
C8 C3 C4 Fe1 -131.4(4) . . . . ?
C8 C3 C4 C5 166.8(4) . . . . ?
C8 C3 C4 C9 -4.8(6) . . . . ?
C8 C3 C7 Fe1 132.3(4) . . . . ?
C8 C3 C7 C6 -167.5(4) . . . . ?
C8 C3 C7 C12 2.9(6) . . . . ?
C20 C15 C16 C17 -2.7(8) . . . . ?
C20 C19 C18 C17 -1.6(12) . . . . ?
C56 C51 C52 C53 3.1(7) . . . . ?
C38 C33 C34 C35 0.4(6) . . . . ?
C38 C37 C36 C35 1.1(8) . . . . ?
C65 C64 C63 P4 176.4(4) . . . . ?
C65 C64 C63 C68 1.0(6) . . . . ?
C65 C66 C67 C68 1.2(7) . . . . ?
C28 C27 C32 C31 -0.4(6) . . . . ?
C28 C29 C30 C31 -0.4(8) . . . . ?
C52 C51 C56 C55 -2.8(8) . . . . ?
C32 C27 C28 C29 1.1(6) . . . . ?
C29 C30 C31 C32 1.2(8) . . . . ?
C45 C40 C41 Fe2 -132.2(4) . . . . ?
C45 C40 C41 C42 166.1(4) . . . . ?
C45 C40 C41 C46 -0.1(7) . . . . ?
C16 C15 C20 C19 2.1(8) . . . . ?
C16 C17 C18 C19 1.0(12) . . . . ?
C46 C41 C42 Fe2 -131.7(4) . . . . ?
C46 C41 C42 C43 168.0(4) . . . . ?
C46 C41 C42 C47 -2.0(7) . . . . ?
C71 C70 C69 P4 -176.5(3) . . . . ?
C71 C70 C69 C74 1.2(6) . . . . ?
C71 C72 C73 C74 2.4(8) . . . . ?
C48 C43 C42 Fe2 132.2(4) . . . . ?
C48 C43 C42 C41 -167.2(4) . . . . ?
C48 C43 C42 C47 3.1(6) . . . . ?
C86 O2 C83 C82 -1.0(6) . . . . ?
C86 O2 C83 C84 177.5(4) . . . . ?
C44 C39 C43 Fe2 126.7(4) . . . . ?
C44 C39 C43 C42 -171.3(4) . . . . ?
C44 C39 C43 C48 -4.9(6) . . . . ?
C44 C39 C40 Fe2 -127.3(4) . . . . ?
C44 C39 C40 C41 172.2(4) . . . . ?
C44 C39 C40 C45 4.5(6) . . . . ?
C98 O4 C95 C94 -180.0(5) . . . . ?
C98 O4 C95 C96 -1.6(7) . . . . ?
C55 C54 C53 C52 0.3(10) . . . . ?
C80 O1 C77 C76 -5.7(7) . . . . ?
C80 O1 C77 C78 174.0(5) . . . . ?
C53 C54 C55 C56 0.0(11) . . . . ?
C92 O3 C89 C90 4.3(7) . . . . ?
C92 O3 C89 C88 -176.4(5) . . . . ?

loop_
_smtbx_masks_void_nr
_smtbx_masks_void_average_x
_smtbx_masks_void_average_y
_smtbx_masks_void_average_z
_smtbx_masks_void_volume
_smtbx_masks_void_count_electrons
_smtbx_masks_void_content
1 0.270 0.250 0.304 1086.9 247.0 ?
2 -0.270 0.750 0.156 1086.9 250.7 ?
